data_2205020
loop_
_publ_author_name
'Punzo, Francesco'
'Watkin, David J.'
'Jenkinson, Sarah F.'
'da Cruz, Filipa P.'
'Fleet, George W. J.'

_publ_section_title 2-Azido-2-deoxy-3,4-<i>O</i>-isopropylidene-2-<i>C</i>-methyl-<small>D</small>-ribono-1,5-lactone
_journal_issue 2
_journal_name_full 'Acta Crystallographica Section E'
_journal_page_first o511
_journal_page_last o512
_journal_paper_doi 10.1107/S160053680500067X
_journal_volume 61
_journal_year 2005
_chemical_formula_iupac 'C9 H13 N3 O4'
_chemical_formula_moiety 'C9 H13 N3 O4'
_chemical_formula_sum 'C9 H13 N3 O4'
_chemical_formula_weight 227.22
_chemical_name_systematic
;
2-Azido-2-deoxy-3,4-O-isopropylidene-2-C-methyl-D-ribono-1,5-lactone
;
_space_group_IT_number 4
_symmetry_cell_setting monoclinic
_symmetry_space_group_name_Hall 'P 2yb'
_symmetry_space_group_name_H-M 'P 1 21 1'
_atom_sites_solution_hydrogens geom
_atom_sites_solution_primary direct
_cell_angle_alpha 90
_cell_angle_beta 109.8940(7)
_cell_angle_gamma 90
_cell_formula_units_Z 4
_cell_length_a 6.48620(10)
_cell_length_b 27.9310(5)
_cell_length_c 6.47870(10)
_cell_measurement_reflns_used 2156
_cell_measurement_temperature 120
_cell_measurement_theta_max 30
_cell_measurement_theta_min 5
_cell_volume 1103.68(3)
_computing_cell_refinement 'DENZO/SCALEPACK (Otwinowski & Minor, 1997)'
_computing_data_collection 'COLLECT (Nonius, 1997-2001)'
_computing_data_reduction DENZO/SCALEPACK
_computing_molecular_graphics 'CAMERON (Watkin et al., 1996)'
_computing_publication_material CRYSTALS
_computing_structure_refinement 'CRYSTALS (Betteridge et al., 2003)'
_computing_structure_solution 'SIR92 (Altomare et al., 1994)'
_diffrn_ambient_temperature 120
_diffrn_measured_fraction_theta_full 0.986
_diffrn_measured_fraction_theta_max 0.973
_diffrn_measurement_device_type 'Nonius KappaCCD'
_diffrn_measurement_method \w
_diffrn_radiation_monochromator graphite
_diffrn_radiation_type 'Mo K\a'
_diffrn_radiation_wavelength 0.71073
_diffrn_reflns_av_R_equivalents 0.016
_diffrn_reflns_limit_h_max 9
_diffrn_reflns_limit_h_min -9
_diffrn_reflns_limit_k_max 36
_diffrn_reflns_limit_k_min -39
_diffrn_reflns_limit_l_max 8
_diffrn_reflns_limit_l_min -8
_diffrn_reflns_number 5531
_diffrn_reflns_theta_full 25.208
_diffrn_reflns_theta_max 30.010
_diffrn_reflns_theta_min 5.300
_diffrn_standards_number 0
_exptl_absorpt_coefficient_mu 0.109
_exptl_absorpt_correction_T_max 0.97
_exptl_absorpt_correction_T_min 0.96
_exptl_absorpt_correction_type multi-scan
_exptl_absorpt_process_details '(DENZO/SCALEPACK; Otwinowski & Minor, 1997)'
_exptl_crystal_colour colourless
_exptl_crystal_density_diffrn 1.367
_exptl_crystal_description block
_exptl_crystal_F_000 480
_exptl_crystal_size_max 0.60
_exptl_crystal_size_mid 0.40
_exptl_crystal_size_min 0.30
_refine_diff_density_max 0.31
_refine_diff_density_min -0.33
_refine_ls_extinction_coef 47E1(8)
_refine_ls_extinction_method 'Larson (1970), equation 22'
_refine_ls_goodness_of_fit_ref 0.9941
_refine_ls_hydrogen_treatment constr
_refine_ls_matrix_type full
_refine_ls_number_parameters 290
_refine_ls_number_reflns 3200
_refine_ls_number_restraints 1
_refine_ls_R_factor_all 0.0630
_refine_ls_R_factor_gt 0.0446
_refine_ls_shift/su_max 0.000450
_refine_ls_structure_factor_coef Fsqd
_refine_ls_weighting_details 'w = 1/[\s^2^(F^2^) + 0.04 + 0.34P], where  P=[max(Fo^2^,0) + 2Fc^2^]/3'
_refine_ls_weighting_scheme calc
_refine_ls_wR_factor_all 0.1018
_refine_ls_wR_factor_gt 0.0953
_refine_ls_wR_factor_ref 0.1018
_reflns_number_gt 2511
_reflns_number_total 3200
_reflns_threshold_expression I>2\s(I)
_cod_data_source_file cf6395.cif
_cod_data_source_block 2
_cod_original_sg_symbol_H-M 'P 21'
_cod_database_code 2205020
_cod_database_fobs_code 2205020

loop_
_symmetry_equiv_pos_as_xyz
x,y,z
-x,y+1/2,-z

loop_
_atom_site_label
_atom_site_fract_x
_atom_site_fract_y
_atom_site_fract_z
_atom_site_U_iso_or_equiv
_atom_site_adp_type
_atom_site_occupancy
_atom_site_type_symbol
C1 0.4360(4) 0.27602(10) 0.6243(4) 0.0262 Uani 1.0000 C
C2 0.2608(4) 0.23935(10) 0.5058(4) 0.0270 Uani 1.0000 C
C3 0.0828(4) 0.25922(10) 0.2974(5) 0.0291 Uani 1.0000 C
O4 0.1094(3) 0.23142(7) 0.1227(3) 0.0325 Uani 1.0000 O
C5 0.2153(4) 0.18818(10) 0.2154(4) 0.0293 Uani 1.0000 C
O6 0.3620(3) 0.20184(7) 0.4252(3) 0.0328 Uani 1.0000 O
C7 0.0525(6) 0.15158(12) 0.2377(6) 0.0463 Uani 1.0000 C
C8 0.3449(6) 0.17048(12) 0.0748(5) 0.0434 Uani 1.0000 C
C9 0.1202(5) 0.31068(11) 0.2503(5) 0.0372 Uani 1.0000 C
O10 0.3468(4) 0.32017(7) 0.2781(3) 0.0379 Uani 1.0000 O
C11 0.5067(5) 0.30414(10) 0.4566(5) 0.0324 Uani 1.0000 C
O12 0.6941(4) 0.31213(8) 0.4754(4) 0.0430 Uani 1.0000 O
N13 0.6274(4) 0.25200(10) 0.7844(4) 0.0333 Uani 1.0000 N
N14 0.7362(4) 0.22497(10) 0.7068(4) 0.0314 Uani 1.0000 N
N15 0.8515(4) 0.19952(10) 0.6648(4) 0.0396 Uani 1.0000 N
C16 0.3527(5) 0.30998(11) 0.7654(5) 0.0360 Uani 1.0000 C
C17 0.8089(4) 0.46134(10) 0.6214(5) 0.0273 Uani 1.0000 C
C18 0.6928(4) 0.49833(10) 0.4474(4) 0.0294 Uani 1.0000 C
C19 0.4854(5) 0.47874(10) 0.2701(5) 0.0289 Uani 1.0000 C
O20 0.3122(3) 0.50613(7) 0.2990(3) 0.0346 Uani 1.0000 O
C21 0.4034(5) 0.54973(10) 0.4053(5) 0.0337 Uani 1.0000 C
O22 0.6145(3) 0.53574(7) 0.5500(3) 0.0371 Uani 1.0000 O
C23 0.4252(6) 0.58654(12) 0.2415(6) 0.0463 Uani 1.0000 C
C24 0.2662(6) 0.56632(13) 0.5386(6) 0.0500 Uani 1.0000 C
C25 0.4397(5) 0.42676(10) 0.2975(5) 0.0325 Uani 1.0000 C
O26 0.4665(3) 0.41594(7) 0.5246(3) 0.0322 Uani 1.0000 O
C27 0.6411(5) 0.43277(10) 0.6880(5) 0.0297 Uani 1.0000 C
O28 0.6555(4) 0.42482(8) 0.8745(4) 0.0455 Uani 1.0000 O
N29 0.9703(4) 0.48479(10) 0.8150(4) 0.0344 Uani 1.0000 N
N30 0.8940(4) 0.51152(10) 0.9228(4) 0.0300 Uani 1.0000 N
N31 0.8510(4) 0.53727(10) 1.0379(4) 0.0399 Uani 1.0000 N
C32 0.9515(5) 0.42758(13) 0.5388(6) 0.0442 Uani 1.0000 C
H21 0.1920 0.2269 0.6055 0.0328 Uiso 1.0000 H
H31 -0.0654 0.2558 0.3030 0.0339 Uiso 1.0000 H
H71 0.1393 0.1232 0.2964 0.0535 Uiso 1.0000 H
H72 -0.0166 0.1656 0.3362 0.0535 Uiso 1.0000 H
H73 -0.0527 0.1459 0.0932 0.0535 Uiso 1.0000 H
H91 0.0744 0.3322 0.3456 0.0446 Uiso 1.0000 H
H92 0.0321 0.3169 0.0981 0.0446 Uiso 1.0000 H
H161 0.4633 0.3354 0.8308 0.0466 Uiso 1.0000 H
H162 0.2137 0.3254 0.6795 0.0466 Uiso 1.0000 H
H163 0.3247 0.2917 0.8862 0.0466 Uiso 1.0000 H
H181 0.7989 0.5118 0.3851 0.0354 Uiso 1.0000 H
H191 0.4869 0.4848 0.1160 0.0359 Uiso 1.0000 H
H231 0.4942 0.6160 0.3208 0.0526 Uiso 1.0000 H
H232 0.2737 0.5927 0.1426 0.0526 Uiso 1.0000 H
H233 0.5140 0.5742 0.1546 0.0526 Uiso 1.0000 H
H251 0.2857 0.4197 0.2093 0.0398 Uiso 1.0000 H
H252 0.5359 0.4064 0.2487 0.0398 Uiso 1.0000 H
H321 1.0155 0.4017 0.6482 0.0571 Uiso 1.0000 H
H322 1.0751 0.4459 0.5221 0.0571 Uiso 1.0000 H
H323 0.8664 0.4132 0.3948 0.0571 Uiso 1.0000 H
H81 0.4212 0.1399 0.1374 0.0518 Uiso 1.0000 H
H82 0.4560 0.1951 0.0730 0.0518 Uiso 1.0000 H
H83 0.2432 0.1647 -0.0783 0.0518 Uiso 1.0000 H
H241 0.3271 0.5970 0.6149 0.0587 Uiso 1.0000 H
H242 0.1118 0.5716 0.4393 0.0587 Uiso 1.0000 H
H243 0.2688 0.5413 0.6500 0.0587 Uiso 1.0000 H

loop_
_atom_site_aniso_label
_atom_site_aniso_U_11
_atom_site_aniso_U_22
_atom_site_aniso_U_33
_atom_site_aniso_U_12
_atom_site_aniso_U_13
_atom_site_aniso_U_23
C1 0.0277(12) 0.0304(14) 0.0235(13) -0.0038(11) 0.0126(10) -0.0058(11)
C2 0.0260(12) 0.0299(14) 0.0262(13) -0.0026(11) 0.0103(10) 0.0032(11)
C3 0.0275(12) 0.0303(15) 0.0289(14) 0.0063(11) 0.0088(11) -0.0031(11)
O4 0.0349(10) 0.0304(11) 0.0271(10) 0.0090(8) 0.0042(8) -0.0011(8)
C5 0.0286(12) 0.0264(14) 0.0266(14) 0.0011(11) 0.0014(10) 0.0003(11)
O6 0.0318(10) 0.0228(9) 0.0348(11) 0.0029(8) -0.0002(8) -0.0028(8)
C7 0.0476(18) 0.0388(18) 0.0447(19) -0.0134(15) 0.0056(15) -0.0077(15)
C8 0.0477(18) 0.0397(17) 0.0416(18) 0.0159(14) 0.0138(14) -0.0023(14)
C9 0.0503(18) 0.0293(15) 0.0322(15) 0.0091(13) 0.0143(13) 0.0011(12)
O10 0.0610(14) 0.0283(11) 0.0302(11) -0.0060(10) 0.0229(11) -0.0004(9)
C11 0.0433(15) 0.0241(13) 0.0365(16) -0.0068(12) 0.0225(13) -0.0119(12)
O12 0.0464(12) 0.0360(12) 0.0594(14) -0.0108(10) 0.0348(11) -0.0077(10)
N13 0.0266(11) 0.0462(15) 0.0276(12) -0.0015(10) 0.0098(9) -0.0085(11)
N14 0.0249(11) 0.0415(15) 0.0253(12) -0.0080(11) 0.0052(9) -0.0041(11)
N15 0.0278(12) 0.0488(16) 0.0424(15) 0.0020(12) 0.0124(11) -0.0072(13)
C16 0.0450(16) 0.0381(16) 0.0315(15) 0.0014(13) 0.0217(13) -0.0069(13)
C17 0.0242(12) 0.0318(15) 0.0275(14) 0.0035(10) 0.0107(11) 0.0004(11)
C18 0.0306(13) 0.0328(15) 0.0250(13) -0.0038(11) 0.0097(11) 0.0028(11)
C19 0.0325(13) 0.0280(14) 0.0258(14) 0.0006(11) 0.0095(11) -0.0008(11)
O20 0.0300(10) 0.0289(11) 0.0398(12) -0.0005(8) 0.0052(9) -0.0097(9)
C21 0.0318(13) 0.0253(14) 0.0341(16) 0.0016(11) -0.0015(12) -0.0030(12)
O22 0.0408(11) 0.0235(10) 0.0333(11) 0.0037(9) -0.0054(9) -0.0047(8)
C23 0.0531(19) 0.0325(16) 0.045(2) 0.0098(15) 0.0057(16) 0.0094(14)
C24 0.0519(19) 0.0393(18) 0.056(2) 0.0026(16) 0.0146(17) -0.0203(16)
C25 0.0354(14) 0.0306(15) 0.0336(15) 0.0011(12) 0.0146(12) -0.0016(12)
O26 0.0347(10) 0.0284(10) 0.0371(11) -0.0004(8) 0.0167(9) 0.0038(9)
C27 0.0371(14) 0.0231(13) 0.0336(16) 0.0055(11) 0.0183(12) 0.0030(11)
O28 0.0691(15) 0.0387(13) 0.0342(12) -0.0038(11) 0.0246(11) 0.0051(10)
N29 0.0269(11) 0.0446(15) 0.0295(13) 0.0083(11) 0.0067(10) -0.0002(11)
N30 0.0262(11) 0.0381(14) 0.0235(12) 0.0027(10) 0.0058(9) 0.0061(10)
N31 0.0418(14) 0.0483(16) 0.0297(14) 0.0034(12) 0.0125(11) 0.0000(12)
C32 0.0372(15) 0.0495(19) 0.0491(19) 0.0117(14) 0.0186(14) -0.0092(15)

loop_
_atom_type_symbol
_atom_type_scat_dispersion_real
_atom_type_scat_dispersion_imag
_atom_type_scat_source
C 0.0033 0.0016 'International Tables Vol C 4.2.6.8 and 6.1.1.4'
H 0.0000 0.0000 'International Tables Vol C 4.2.6.8 and 6.1.1.4'
N 0.0061 0.0033 'International Tables Vol C 4.2.6.8 and 6.1.1.4'
O 0.0106 0.0060 'International Tables Vol C 4.2.6.8 and 6.1.1.4'

loop_
_geom_angle_atom_site_label_1
_geom_angle_atom_site_label_2
_geom_angle_atom_site_label_3
_geom_angle
_geom_angle_publ_flag
C2 C1 C11 109.8(2) yes
C2 C1 N13 110.6(2) yes
C11 C1 N13 110.3(2) yes
C2 C1 C16 111.2(2) yes
C11 C1 C16 110.9(2) yes
N13 C1 C16 104.1(2) yes
C1 C2 C3 113.8(2) yes
C1 C2 O6 108.7(2) yes
C3 C2 O6 104.1(2) yes
C1 C2 H21 109.8 no
C3 C2 H21 109.6 no
O6 C2 H21 110.7 no
C2 C3 O4 103.9(2) yes
C2 C3 C9 113.2(2) yes
O4 C3 C9 106.7(2) yes
C2 C3 H31 112.4 no
O4 C3 H31 111.1 no
C9 C3 H31 109.3 no
C3 O4 C5 107.4(2) yes
O4 C5 O6 104.3(2) yes
O4 C5 C7 111.3(2) yes
O6 C5 C7 110.6(2) yes
O4 C5 C8 108.1(2) yes
O6 C5 C8 109.5(2) yes
C7 C5 C8 112.6(3) yes
C2 O6 C5 107.8(2) yes
C5 C7 H71 105.0 no
C5 C7 H72 106.4 no
H71 C7 H72 113.9 no
C5 C7 H73 107.7 no
H71 C7 H73 111.7 no
H72 C7 H73 111.6 no
C5 C8 H81 109.5 no
C5 C8 H82 109.3 no
H81 C8 H82 109.5 no
C5 C8 H83 109.6 no
H81 C8 H83 109.5 no
H82 C8 H83 109.5 no
C3 C9 O10 112.2(2) yes
C3 C9 H91 110.8 no
O10 C9 H91 108.9 no
C3 C9 H92 107.3 no
O10 C9 H92 108.4 no
H91 C9 H92 109.2 no
C9 O10 C11 120.2(2) yes
C1 C11 O10 116.9(2) yes
C1 C11 O12 124.1(3) yes
O10 C11 O12 119.0(3) yes
C1 N13 N14 116.5(2) yes
N13 N14 N15 170.9(3) yes
C1 C16 H161 110.2 no
C1 C16 H162 111.9 no
H161 C16 H162 108.5 no
C1 C16 H163 110.1 no
H161 C16 H163 109.1 no
H162 C16 H163 106.9 no
C18 C17 C27 110.1(2) yes
C18 C17 N29 110.8(2) yes
C27 C17 N29 111.0(2) yes
C18 C17 C32 111.2(2) yes
C27 C17 C32 110.4(2) yes
N29 C17 C32 103.3(2) yes
C17 C18 C19 113.3(2) yes
C17 C18 O22 108.5(2) yes
C19 C18 O22 104.4(2) yes
C17 C18 H181 108.9 no
C19 C18 H181 112.7 no
O22 C18 H181 108.8 no
C18 C19 O20 103.8(2) yes
C18 C19 C25 114.3(2) yes
O20 C19 C25 107.9(2) yes
C18 C19 H191 112.1 no
O20 C19 H191 108.1 no
C25 C19 H191 110.2 no
C19 O20 C21 107.8(2) yes
O20 C21 O22 103.4(2) yes
O20 C21 C23 111.3(2) yes
O22 C21 C23 110.4(3) yes
O20 C21 C24 108.1(2) yes
O22 C21 C24 109.2(2) yes
C23 C21 C24 113.9(3) yes
C21 O22 C18 108.1(2) yes
C21 C23 H231 109.4 no
C21 C23 H232 105.2 no
H231 C23 H232 111.4 no
C21 C23 H233 111.7 no
H231 C23 H233 109.5 no
H232 C23 H233 109.5 no
C21 C24 H241 109.6 no
C21 C24 H242 109.5 no
H241 C24 H242 109.5 no
C21 C24 H243 109.3 no
H241 C24 H243 109.5 no
H242 C24 H243 109.5 no
C19 C25 O26 111.1(2) yes
C19 C25 H251 109.0 no
O26 C25 H251 107.1 no
C19 C25 H252 110.6 no
O26 C25 H252 109.8 no
H251 C25 H252 109.3 no
C25 O26 C27 120.2(2) yes
C17 C27 O26 116.8(2) yes
C17 C27 O28 124.2(3) yes
O26 C27 O28 119.0(3) yes
C17 N29 N30 116.2(2) yes
N29 N30 N31 171.2(3) yes
C17 C32 H321 110.5 no
C17 C32 H322 109.1 no
H321 C32 H322 107.3 no
C17 C32 H323 111.6 no
H321 C32 H323 109.6 no
H322 C32 H323 108.7 no

loop_
_geom_bond_atom_site_label_1
_geom_bond_atom_site_label_2
_geom_bond_distance
_geom_bond_publ_flag
C1 C2 1.528(4) no
C1 C11 1.532(4) no
C1 N13 1.480(4) no
C1 C16 1.538(4) no
C2 C3 1.550(4) no
C2 O6 1.426(3) no
C2 H21 0.967 no
C3 O4 1.431(3) no
C3 C9 1.506(4) no
C3 H31 0.979 no
O4 C5 1.418(3) no
C5 O6 1.420(3) no
C5 C7 1.512(4) no
C5 C8 1.517(4) no
C7 H71 0.972 no
C7 H72 0.977 no
C7 H73 0.965 no
C8 H81 1.000 no
C8 H82 1.000 no
C8 H83 1.000 no
C9 O10 1.443(4) no
C9 H91 0.979 no
C9 H92 0.972 no
O10 C11 1.340(4) no
C11 O12 1.200(4) no
N13 N14 1.250(3) no
N14 N15 1.130(3) no
C16 H161 0.996 no
C16 H162 0.983 no
C16 H163 1.002 no
C17 C18 1.526(4) no
C17 C27 1.525(4) no
C17 N29 1.485(4) no
C17 C32 1.539(4) no
C18 C19 1.541(4) no
C18 O22 1.422(4) no
C18 H181 0.983 no
C19 O20 1.423(3) no
C19 C25 1.504(4) no
C19 H191 1.016 no
O20 C21 1.425(3) no
C21 O22 1.426(3) no
C21 C23 1.518(5) no
C21 C24 1.508(5) no
C23 H231 0.992 no
C23 H232 0.988 no
C23 H233 0.994 no
C24 H241 1.000 no
C24 H242 1.000 no
C24 H243 1.000 no
C25 O26 1.453(4) no
C25 H251 0.987 no
C25 H252 0.974 no
O26 C27 1.345(4) no
C27 O28 1.201(4) no
N29 N30 1.235(4) no
N30 N31 1.137(4) no
C32 H321 1.000 no
C32 H322 0.988 no
C32 H323 0.994 no
